data_9007841
loop_
_publ_author_name
'Leal-Gonzalez J'
'Melibary, S. S.'
'Smith, A. J.'

_publ_section_title
;
 Structure of lithium gallium sulfide, LiGaS2
;
_journal_name_full 'Acta Crystallographica, Section C'
_journal_page_first 2017
_journal_page_last 2019
_journal_paper_doi 10.1107/S0108270190002165
_journal_volume 46
_journal_year 1990
_chemical_formula_structural LiGaS2
_chemical_formula_sum 'Ga Li S2'
_space_group_IT_number 33
_symmetry_space_group_name_Hall 'P 2c -2n'
_symmetry_space_group_name_H-M 'P n a 21'
_cell_angle_alpha 90
_cell_angle_beta 90
_cell_angle_gamma 90
_cell_length_a 6.519
_cell_length_b 7.872
_cell_length_c 6.238
_cell_formula_units_Z 4
_cell_volume 320.119
_database_code_amcsd 0010203
_exptl_crystal_density_diffrn 2.921
_cod_original_formula_sum 'Li Ga S2'
_cod_database_code 9007841
_amcsd_formula_title LiGaS2

loop_
_space_group_symop_operation_xyz
x,y,z
1/2+x,1/2-y,z
1/2-x,1/2+y,1/2+z
-x,-y,1/2+z

loop_
_atom_site_label
_atom_site_fract_x
_atom_site_fract_y
_atom_site_fract_z
Li 0.41780 0.14450 0.12550
Ga 0.07360 0.12710 0.61350
S1 0.09510 0.63510 0.00650
S2 0.06590 0.11530 0.98790

loop_
_cod_related_entry_id
_cod_related_entry_database
_cod_related_entry_code
1 AMCSD 0010203
